data_7129217
loop_
_publ_author_name
'Wang, Guanghui'
'Jia, Jian'
'Liu, Gang'
'Yu, Mingwu'
'Chu, Xiaoxiao'
'Liu, Xiguang'
'Zhao, Ximei'

_publ_section_title
;
 Copper(I)-catalyzed tandem synthesis of 2-acylquinolines from
 2-ethynylanilines and glyoxals.
;
_journal_issue 89
_journal_name_full 'Chemical communications (Cambridge, England)'
_journal_page_first 11811
_journal_page_last 11814
_journal_paper_doi 10.1039/d1cc05612c
_journal_volume 57
_journal_year 2021
_chemical_formula_moiety 'C21 H19 Cl N2 O'
_chemical_formula_sum 'C21 H19 Cl N2 O'
_chemical_formula_weight 350.83
_space_group_crystal_system monoclinic
_space_group_IT_number 4
_space_group_name_Hall 'P 2yb'
_space_group_name_H-M_alt 'P 1 21 1'
_atom_sites_solution_hydrogens geom
_atom_sites_solution_primary dual
_audit_creation_date 2021-07-04
_audit_creation_method
;
Olex2 1.2
(compiled 2018.05.29 svn.r3508 for OlexSys, GUI svn.r5506)
;
_audit_update_record
;
2021-07-04 deposited with the CCDC.	2021-10-18 downloaded from the CCDC.
;
_cell_angle_alpha 90
_cell_angle_beta 111.243(4)
_cell_angle_gamma 90
_cell_formula_units_Z 2
_cell_length_a 9.9491(3)
_cell_length_b 8.2942(2)
_cell_length_c 11.5280(4)
_cell_measurement_reflns_used 3996
_cell_measurement_temperature 293(2)
_cell_measurement_theta_max 76.2860
_cell_measurement_theta_min 4.0710
_cell_volume 886.65(5)
_computing_cell_refinement 'CrysAlisPro 1.171.40.84a (Rigaku OD, 2020)'
_computing_data_collection 'CrysAlisPro 1.171.40.84a (Rigaku OD, 2020)'
_computing_data_reduction 'CrysAlisPro 1.171.40.84a (Rigaku OD, 2020)'
_computing_molecular_graphics 'Olex2 (Dolomanov et al., 2009)'
_computing_publication_material 'Olex2 (Dolomanov et al., 2009)'
_computing_structure_refinement 'ShelXL (Sheldrick, 2015)'
_computing_structure_solution 'ShelXT (Sheldrick, 2015)'
_diffrn_detector 'Hybrid Pixel Array Detector'
_diffrn_detector_area_resol_mean 10.0000
_diffrn_detector_type HyPix
_diffrn_measured_fraction_theta_full 0.976
_diffrn_measured_fraction_theta_max 0.986
_diffrn_measurement_details
;
List of Runs (angles in degrees, time in seconds):

  # Type    Start    End  Width  t~exp~   \w     \q     \k     \f   Frames
#--------------------------------------------------------------------------
  1  \w    109.00 167.00   1.00    0.46    --  106.49  19.00  90.00   58
  2  \w    101.00 177.00   1.00    0.46    --  106.49  90.00 137.00   76
  3  \w     95.00 165.00   1.00    0.46    --  106.49 125.00-120.00   70
  4  \w    144.00 178.00   1.00    0.46    --  106.49  19.00-180.00   34
  5  \w     94.00 119.00   1.00    0.46    --  106.49  19.00-180.00   25
  6  \w    -39.00 -14.00   1.00    0.46    --  -86.25  38.00 -30.00   25
  7  \w    -69.00 -43.00   1.00    0.46    --  -86.25  90.00 137.00   26
  8  \w    -74.00 -28.00   1.00    0.10    --  -48.45  90.00 137.00   46
  9  \w   -123.00 -87.00   1.00    0.46    --  -86.25 -38.00  60.00   36
 10  \w   -159.00-126.00   1.00    0.46    --  -86.25 -38.00  60.00   33
 11  \w   -144.00-118.00   1.00    0.46    --  -86.25 -90.00  23.00   26
 12  \w   -117.00 -73.00   1.00    0.10    --  -48.45-125.00  60.00   44
 13  \w     11.00  66.00   1.00    0.10    --   48.45 -90.00  23.00   55
 14  \w    -18.00   8.00   1.00    0.10    --   48.45 -90.00  23.00   26
 15  \w     34.00 105.00   1.00    0.46    --  106.49 -77.00  30.00   71
 16  \w     62.00  87.00   1.00    0.46    --  106.49 -90.00  23.00   25
 17  \w    -23.00  40.00   1.00    0.10    --   48.45 -38.00 120.00   63
 18  \w     34.00  60.00   1.00    0.46    --  106.49 -57.00 -90.00   26
 19  \w     39.00  65.00   1.00    0.46    --  106.49 -57.00-150.00   26
;
_diffrn_measurement_device 'four-circle diffractometer'
_diffrn_measurement_device_type 'XtaLAB Synergy, Dualflex, HyPix'
_diffrn_measurement_method '\w scans'
_diffrn_measurement_specimen_support 'Mitegen 50um'
_diffrn_orient_matrix_type 'CrysAlisPro convention (1999,Acta A55,543-557)'
_diffrn_orient_matrix_UB_11 -0.0993981000
_diffrn_orient_matrix_UB_12 -0.0274418000
_diffrn_orient_matrix_UB_13 0.0742716000
_diffrn_orient_matrix_UB_21 0.0686004000
_diffrn_orient_matrix_UB_22 -0.1671548000
_diffrn_orient_matrix_UB_23 0.0406809000
_diffrn_orient_matrix_UB_31 0.1140841000
_diffrn_orient_matrix_UB_32 0.0761312000
_diffrn_orient_matrix_UB_33 0.1156356000
_diffrn_radiation_collimation 0.3
_diffrn_radiation_monochromator mirror
_diffrn_radiation_probe x-ray
_diffrn_radiation_type CuK\a
_diffrn_radiation_wavelength 1.54184
_diffrn_reflns_av_R_equivalents 0.0256
_diffrn_reflns_av_unetI/netI 0.0332
_diffrn_reflns_Laue_measured_fraction_full 0.976
_diffrn_reflns_Laue_measured_fraction_max 0.986
_diffrn_reflns_limit_h_max 11
_diffrn_reflns_limit_h_min -11
_diffrn_reflns_limit_k_max 9
_diffrn_reflns_limit_k_min -8
_diffrn_reflns_limit_l_max 13
_diffrn_reflns_limit_l_min -11
_diffrn_reflns_number 4700
_diffrn_reflns_point_group_measured_fraction_full 0.764
_diffrn_reflns_point_group_measured_fraction_max 0.773
_diffrn_reflns_theta_full 67.684
_diffrn_reflns_theta_max 66.991
_diffrn_reflns_theta_min 4.114
_diffrn_source 'micro-focus sealed X-ray tube'
_diffrn_source_current 24.0
_diffrn_source_power 1.2
_diffrn_source_target Mo
_diffrn_source_type 'PhotonJet (Cu) X-ray Source'
_diffrn_source_voltage 50.0
_exptl_absorpt_coefficient_mu 1.983
_exptl_absorpt_correction_T_max 1.00000
_exptl_absorpt_correction_T_min 0.42902
_exptl_absorpt_correction_type multi-scan
_exptl_absorpt_process_details
;
CrysAlisPro 1.171.40.84a (Rigaku Oxford Diffraction, 2020)
Empirical absorption correction using spherical harmonics,
implemented in SCALE3 ABSPACK scaling algorithm.
;
_exptl_crystal_colour 'light yellow'
_exptl_crystal_density_diffrn 1.314
_exptl_crystal_F_000 368
_exptl_crystal_size_max 0.09
_exptl_crystal_size_mid 0.04
_exptl_crystal_size_min 0.01
_refine_diff_density_max 0.160
_refine_diff_density_min -0.258
_refine_diff_density_rms 0.048
_refine_ls_abs_structure_details
;
 Flack x determined using 721 quotients [(I+)-(I-)]/[(I+)+(I-)]
 (Parsons and Flack (2004), Acta Cryst. A60, s61).
;
_refine_ls_abs_structure_Flack 0.038(8)
_refine_ls_extinction_method none
_refine_ls_goodness_of_fit_ref 1.086
_refine_ls_hydrogen_treatment constr
_refine_ls_matrix_type full
_refine_ls_number_parameters 226
_refine_ls_number_reflns 2445
_refine_ls_number_restraints 1
_refine_ls_restrained_S_all 1.086
_refine_ls_R_factor_all 0.0295
_refine_ls_R_factor_gt 0.0286
_refine_ls_shift/su_max 0.000
_refine_ls_shift/su_mean 0.000
_refine_ls_structure_factor_coef Fsqd
_refine_ls_weighting_details 'w=1/[\s^2^(Fo^2^)+(0.0458P)^2^] where P=(Fo^2^+2Fc^2^)/3'
_refine_ls_weighting_scheme calc
_refine_ls_wR_factor_gt 0.0723
_refine_ls_wR_factor_ref 0.0727
_reflns_Friedel_coverage 0.458
_reflns_Friedel_fraction_full 0.519
_reflns_Friedel_fraction_max 0.525
_reflns_number_gt 2364
_reflns_number_total 2445
_reflns_threshold_expression 'I > 2\s(I)'
_cod_data_source_file d1cc05612c2.cif
_cod_data_source_block 20210629pmf-1
_cod_database_code 7129217
_shelxl_version_number 2013-4
_shelx_space_group_comment
;
The symmetry employed for this shelxl refinement is uniquely defined
by the following loop, which should always be used as a source of
symmetry information in preference to the above space-group names.
They are only intended as comments.
;
_diffrn_oxdiff_digest_frames
;
01ab8c1a49781bbfd656f82170ca4e485b00791e7ca
;
_reflns_odcompleteness_completeness 98.53
_reflns_odcompleteness_iscentric 1
_reflns_odcompleteness_theta 66.97
_olex2_refinement_description
;
1. Fixed Uiso
 At 1.2 times of:
  All C(H) groups, All C(H,H) groups
2.a Secondary CH2 refined with riding coordinates:
 C00F(H00A,H00D), C00I(H00F,H00G), C00J(H00I,H00J), C00K(H00K,H00L), C00N(H00O,
 H00P)
2.b Aromatic/amide H refined with riding coordinates:
 C006(H006), C00B(H00B), C00C(H00C), C00E(H00E), C00H(H00H), C00L(H00M),
 C00M(H00N), C00O(H00Q), C00P(H00R)
;
_olex2_submission_special_instructions 'No special instructions were received'
_oxdiff_exptl_absorpt_empirical_details
;
Empirical correction (ABSPACK) includes:
- Absorption correction using spherical harmonics
- Frame scaling
;
_oxdiff_exptl_absorpt_empirical_full_max 1.773
_oxdiff_exptl_absorpt_empirical_full_min 0.505

loop_
_space_group_symop_operation_xyz
'x, y, z'
'-x, y+1/2, -z'

loop_
_atom_site_label
_atom_site_type_symbol
_atom_site_fract_x
_atom_site_fract_y
_atom_site_fract_z
_atom_site_U_iso_or_equiv
_atom_site_adp_type
_atom_site_occupancy
_atom_site_site_symmetry_order
_atom_site_calc_flag
_atom_site_refinement_flags_posn
_atom_site_refinement_flags_adp
_atom_site_refinement_flags_occupancy
_atom_site_disorder_assembly
_atom_site_disorder_group
Cl01 Cl 0.73063(5) 0.90938(7) 0.90376(6) 0.04204(18) Uani 1 1 d . . . . .
O002 O -0.10392(18) 0.5058(2) 0.87977(16) 0.0412(4) Uani 1 1 d . . . . .
N003 N 0.18938(17) 0.5474(2) 0.78770(16) 0.0234(4) Uani 1 1 d . . . . .
N004 N 0.40858(17) 0.4223(2) 0.71443(15) 0.0257(4) Uani 1 1 d . . . . .
C005 C 0.3156(2) 0.6302(3) 0.81844(18) 0.0226(4) Uani 1 1 d . . . . .
C006 C 0.5543(2) 0.6558(3) 0.8104(2) 0.0275(5) Uani 1 1 d . . . . .
H006 H 0.6295 0.6174 0.7883 0.033 Uiso 1 1 calc R . . . .
C007 C 0.0888(2) 0.6029(3) 0.82656(19) 0.0250(4) Uani 1 1 d . . . . .
C008 C 0.4292(2) 0.5657(3) 0.78156(18) 0.0234(4) Uani 1 1 d . . . . .
C009 C -0.0365(2) 0.4923(3) 0.8101(2) 0.0284(5) Uani 1 1 d . . . . .
C00A C 0.5694(2) 0.8041(3) 0.8725(2) 0.0293(5) Uani 1 1 d . . . . .
C00B C 0.4664(2) 0.8670(3) 0.9102(2) 0.0294(5) Uani 1 1 d . . . . .
H00B H 0.4805 0.9651 0.9520 0.035 Uiso 1 1 calc R . . . .
C00C C 0.2233(2) 0.8364(3) 0.9202(2) 0.0308(5) Uani 1 1 d . . . . .
H00C H 0.2330 0.9339 0.9623 0.037 Uiso 1 1 calc R . . . .
C00D C -0.0722(2) 0.3630(3) 0.7144(2) 0.0286(5) Uani 1 1 d . . . . .
C00E C 0.1004(2) 0.7485(3) 0.8931(2) 0.0310(5) Uani 1 1 d . . . . .
H00E H 0.0260 0.7832 0.9177 0.037 Uiso 1 1 calc R . . . .
C00F C 0.3709(2) 0.2756(3) 0.7687(2) 0.0279(4) Uani 1 1 d . . . . .
H00A H 0.3043 0.3030 0.8096 0.034 Uiso 1 1 calc R . . . .
H00D H 0.4571 0.2305 0.8305 0.034 Uiso 1 1 calc R . . . .
C00G C 0.3365(2) 0.7794(3) 0.88419(19) 0.0262(4) Uani 1 1 d . . . . .
C00H C -0.0723(2) 0.3911(3) 0.5948(2) 0.0327(5) Uani 1 1 d . . . . .
H00H H -0.0431 0.4906 0.5751 0.039 Uiso 1 1 calc R . . . .
C00I C 0.5119(2) 0.3858(3) 0.6545(2) 0.0339(5) Uani 1 1 d . . . . .
H00F H 0.6004 0.3452 0.7161 0.041 Uiso 1 1 calc R . . . .
H00G H 0.5345 0.4838 0.6194 0.041 Uiso 1 1 calc R . . . .
C00J C 0.3021(2) 0.1519(3) 0.6672(2) 0.0322(5) Uani 1 1 d . . . . .
H00I H 0.2132 0.1953 0.6078 0.039 Uiso 1 1 calc R . . . .
H00J H 0.2785 0.0556 0.7037 0.039 Uiso 1 1 calc R . . . .
C00K C 0.4038(3) 0.1085(3) 0.6004(2) 0.0358(5) Uani 1 1 d . . . . .
H00K H 0.3555 0.0367 0.5314 0.043 Uiso 1 1 calc R . . . .
H00L H 0.4877 0.0531 0.6573 0.043 Uiso 1 1 calc R . . . .
C00L C -0.1136(3) 0.2120(3) 0.7424(3) 0.0397(6) Uani 1 1 d . . . . .
H00M H -0.1146 0.1921 0.8214 0.048 Uiso 1 1 calc R . . . .
C00M C -0.1562(3) 0.1211(4) 0.5346(2) 0.0409(6) Uani 1 1 d . . . . .
H00N H -0.1853 0.0406 0.4745 0.049 Uiso 1 1 calc R . . . .
C00N C 0.4511(3) 0.2612(3) 0.5520(2) 0.0369(5) Uani 1 1 d . . . . .
H00O H 0.5240 0.2339 0.5177 0.044 Uiso 1 1 calc R . . . .
H00P H 0.3692 0.3069 0.4857 0.044 Uiso 1 1 calc R . . . .
C00O C -0.1159(3) 0.2705(4) 0.5055(2) 0.0375(5) Uani 1 1 d . . . . .
H00Q H -0.1181 0.2904 0.4255 0.045 Uiso 1 1 calc R . . . .
C00P C -0.1530(3) 0.0917(4) 0.6540(3) 0.0459(6) Uani 1 1 d . . . . .
H00R H -0.1776 -0.0097 0.6745 0.055 Uiso 1 1 calc R . . . .

loop_
_atom_site_aniso_label
_atom_site_aniso_U_11
_atom_site_aniso_U_22
_atom_site_aniso_U_33
_atom_site_aniso_U_23
_atom_site_aniso_U_13
_atom_site_aniso_U_12
Cl01 0.0317(3) 0.0458(3) 0.0499(3) -0.0101(3) 0.0162(2) -0.0172(3)
O002 0.0396(9) 0.0475(11) 0.0491(10) -0.0084(8) 0.0313(8) -0.0061(8)
N003 0.0218(8) 0.0269(9) 0.0229(8) 0.0008(7) 0.0098(6) 0.0007(7)
N004 0.0257(8) 0.0259(9) 0.0307(8) -0.0005(8) 0.0164(6) -0.0006(8)
C005 0.0217(9) 0.0247(10) 0.0211(9) 0.0030(8) 0.0076(7) 0.0000(8)
C006 0.0219(10) 0.0316(11) 0.0310(10) 0.0029(9) 0.0119(8) -0.0004(9)
C007 0.0223(9) 0.0289(11) 0.0256(10) 0.0016(8) 0.0109(8) 0.0021(8)
C008 0.0248(10) 0.0249(10) 0.0221(9) 0.0022(8) 0.0105(7) 0.0019(8)
C009 0.0232(10) 0.0335(12) 0.0313(11) 0.0015(9) 0.0131(8) 0.0015(9)
C00A 0.0254(10) 0.0340(13) 0.0270(10) 0.0025(9) 0.0076(8) -0.0055(9)
C00B 0.0322(10) 0.0263(11) 0.0282(11) -0.0014(8) 0.0091(8) -0.0048(9)
C00C 0.0335(12) 0.0286(12) 0.0317(11) -0.0042(9) 0.0134(9) 0.0026(9)
C00D 0.0180(9) 0.0357(13) 0.0338(12) -0.0022(9) 0.0114(8) -0.0016(8)
C00E 0.0282(11) 0.0341(12) 0.0346(12) -0.0011(10) 0.0162(9) 0.0048(9)
C00F 0.0285(10) 0.0257(11) 0.0325(11) 0.0003(9) 0.0146(8) -0.0005(9)
C00G 0.0271(10) 0.0281(11) 0.0229(10) 0.0016(9) 0.0083(8) 0.0004(9)
C00H 0.0263(9) 0.0390(13) 0.0322(11) 0.0033(10) 0.0098(8) -0.0009(10)
C00I 0.0352(11) 0.0316(13) 0.0458(13) -0.0012(10) 0.0275(9) -0.0011(10)
C00J 0.0315(11) 0.0279(12) 0.0398(12) -0.0036(10) 0.0162(9) -0.0037(9)
C00K 0.0369(12) 0.0319(13) 0.0422(13) -0.0083(10) 0.0186(10) -0.0011(10)
C00L 0.0419(12) 0.0422(14) 0.0400(13) -0.0038(11) 0.0206(10) -0.0120(12)
C00M 0.0312(11) 0.0452(14) 0.0460(14) -0.0133(12) 0.0138(10) -0.0083(11)
C00N 0.0431(13) 0.0357(13) 0.0413(13) -0.0044(11) 0.0265(10) 0.0020(11)
C00O 0.0316(11) 0.0502(15) 0.0299(12) -0.0025(11) 0.0102(9) -0.0025(11)
C00P 0.0527(15) 0.0391(15) 0.0519(15) -0.0067(12) 0.0260(12) -0.0145(12)

loop_
_atom_type_symbol
_atom_type_description
_atom_type_scat_dispersion_real
_atom_type_scat_dispersion_imag
_atom_type_scat_source
C C 0.0181 0.0091 'International Tables Vol C Tables 4.2.6.8 and 6.1.1.4'
H H 0.0000 0.0000 'International Tables Vol C Tables 4.2.6.8 and 6.1.1.4'
Cl Cl 0.3639 0.7018 'International Tables Vol C Tables 4.2.6.8 and 6.1.1.4'
N N 0.0311 0.0180 'International Tables Vol C Tables 4.2.6.8 and 6.1.1.4'
O O 0.0492 0.0322 'International Tables Vol C Tables 4.2.6.8 and 6.1.1.4'

loop_
_geom_angle_atom_site_label_1
_geom_angle_atom_site_label_2
_geom_angle_atom_site_label_3
_geom_angle
_geom_angle_site_symmetry_1
_geom_angle_site_symmetry_3
_geom_angle_publ_flag
C007 N003 C005 118.55(18) . . ?
C008 N004 C00F 118.47(16) . . ?
C008 N004 C00I 116.86(17) . . ?
C00I N004 C00F 111.07(18) . . ?
N003 C005 C008 118.85(19) . . ?
N003 C005 C00G 121.24(18) . . ?
C00G C005 C008 119.90(18) . . ?
C008 C006 H006 119.4 . . ?
C008 C006 C00A 121.1(2) . . ?
C00A C006 H006 119.4 . . ?
N003 C007 C009 116.1(2) . . ?
N003 C007 C00E 124.06(19) . . ?
C00E C007 C009 119.42(18) . . ?
N004 C008 C005 120.38(18) . . ?
C006 C008 N004 122.22(18) . . ?
C006 C008 C005 117.3(2) . . ?
O002 C009 C007 119.2(2) . . ?
O002 C009 C00D 120.8(2) . . ?
C00D C009 C007 119.90(18) . . ?
C006 C00A Cl01 117.71(17) . . ?
C00B C00A Cl01 119.09(18) . . ?
C00B C00A C006 123.2(2) . . ?
C00A C00B H00B 120.9 . . ?
C00A C00B C00G 118.2(2) . . ?
C00G C00B H00B 120.9 . . ?
C00E C00C H00C 120.0 . . ?
C00E C00C C00G 119.9(2) . . ?
C00G C00C H00C 120.0 . . ?
C00H C00D C009 121.8(2) . . ?
C00L C00D C009 119.3(2) . . ?
C00L C00D C00H 118.9(2) . . ?
C007 C00E H00E 120.9 . . ?
C00C C00E C007 118.2(2) . . ?
C00C C00E H00E 120.9 . . ?
N004 C00F H00A 109.7 . . ?
N004 C00F H00D 109.7 . . ?
N004 C00F C00J 110.04(18) . . ?
H00A C00F H00D 108.2 . . ?
C00J C00F H00A 109.7 . . ?
C00J C00F H00D 109.7 . . ?
C00B C00G C005 120.2(2) . . ?
C00C C00G C005 117.87(19) . . ?
C00C C00G C00B 121.9(2) . . ?
C00D C00H H00H 120.0 . . ?
C00O C00H C00D 120.0(2) . . ?
C00O C00H H00H 120.0 . . ?
N004 C00I H00F 109.4 . . ?
N004 C00I H00G 109.4 . . ?
N004 C00I C00N 110.99(18) . . ?
H00F C00I H00G 108.0 . . ?
C00N C00I H00F 109.4 . . ?
C00N C00I H00G 109.4 . . ?
C00F C00J H00I 109.5 . . ?
C00F C00J H00J 109.5 . . ?
C00F C00J C00K 110.65(18) . . ?
H00I C00J H00J 108.1 . . ?
C00K C00J H00I 109.5 . . ?
C00K C00J H00J 109.5 . . ?
C00J C00K H00K 109.7 . . ?
C00J C00K H00L 109.7 . . ?
C00J C00K C00N 109.79(19) . . ?
H00K C00K H00L 108.2 . . ?
C00N C00K H00K 109.7 . . ?
C00N C00K H00L 109.7 . . ?
C00D C00L H00M 119.7 . . ?
C00P C00L C00D 120.6(2) . . ?
C00P C00L H00M 119.7 . . ?
C00O C00M H00N 120.2 . . ?
C00O C00M C00P 119.6(2) . . ?
C00P C00M H00N 120.2 . . ?
C00I C00N C00K 111.7(2) . . ?
C00I C00N H00O 109.3 . . ?
C00I C00N H00P 109.3 . . ?
C00K C00N H00O 109.3 . . ?
C00K C00N H00P 109.3 . . ?
H00O C00N H00P 107.9 . . ?
C00H C00O H00Q 119.8 . . ?
C00M C00O C00H 120.5(2) . . ?
C00M C00O H00Q 119.8 . . ?
C00L C00P C00M 120.3(3) . . ?
C00L C00P H00R 119.8 . . ?
C00M C00P H00R 119.8 . . ?

loop_
_geom_bond_atom_site_label_1
_geom_bond_atom_site_label_2
_geom_bond_distance
_geom_bond_site_symmetry_2
_geom_bond_publ_flag
Cl01 C00A 1.745(2) . ?
O002 C009 1.224(3) . ?
N003 C005 1.361(3) . ?
N003 C007 1.319(3) . ?
N004 C008 1.393(3) . ?
N004 C00F 1.477(3) . ?
N004 C00I 1.463(3) . ?
C005 C008 1.446(3) . ?
C005 C00G 1.427(3) . ?
C006 H006 0.9300 . ?
C006 C008 1.385(3) . ?
C006 C00A 1.403(3) . ?
C007 C009 1.503(3) . ?
C007 C00E 1.412(3) . ?
C009 C00D 1.486(3) . ?
C00A C00B 1.355(3) . ?
C00B H00B 0.9300 . ?
C00B C00G 1.417(3) . ?
C00C H00C 0.9300 . ?
C00C C00E 1.359(3) . ?
C00C C00G 1.415(3) . ?
C00D C00H 1.398(3) . ?
C00D C00L 1.393(4) . ?
C00E H00E 0.9300 . ?
C00F H00A 0.9700 . ?
C00F H00D 0.9700 . ?
C00F C00J 1.520(3) . ?
C00H H00H 0.9300 . ?
C00H C00O 1.387(4) . ?
C00I H00F 0.9700 . ?
C00I H00G 0.9700 . ?
C00I C00N 1.520(3) . ?
C00J H00I 0.9700 . ?
C00J H00J 0.9700 . ?
C00J C00K 1.521(3) . ?
C00K H00K 0.9700 . ?
C00K H00L 0.9700 . ?
C00K C00N 1.525(4) . ?
C00L H00M 0.9300 . ?
C00L C00P 1.377(4) . ?
C00M H00N 0.9300 . ?
C00M C00O 1.380(4) . ?
C00M C00P 1.387(4) . ?
C00N H00O 0.9700 . ?
C00N H00P 0.9700 . ?
C00O H00Q 0.9300 . ?
C00P H00R 0.9300 . ?
